data_4132854
loop_
_publ_author_name
'Yu, Xin'
'Pang, Maofu'
'Zhang, Shengnan'
'Hu, Xinlong'
'Tung, Chen-Ho'
'Wang, Wenguang'

_publ_section_title
;
 Terminal Thiolate-Dominated H/D Exchanges and H<sub>2</sub> Release:
 Diiron Thiol-Hydride.
;
_journal_issue 36
_journal_name_full 'Journal of the American Chemical Society'
_journal_page_first 11454
_journal_page_last 11463
_journal_paper_doi 10.1021/jacs.8b06996
_journal_volume 140
_journal_year 2018
_chemical_formula_moiety 'C53 H58 Fe2 O2 P3 S3, B F4, C H2 Cl2'
_chemical_formula_sum 'C54 H60 B Cl2 F4 Fe2 O2 P3 S3'
_chemical_formula_weight 1199.52
_space_group_crystal_system monoclinic
_space_group_IT_number 14
_space_group_name_Hall '-P 2ybc'
_space_group_name_H-M_alt 'P 1 21/c 1'
_atom_sites_solution_hydrogens mixed
_audit_creation_date 2018-06-30
_audit_creation_method
;
Olex2 1.2
(compiled 2018.05.29 svn.r3508 for OlexSys, GUI svn.r5506)
;
_cell_angle_alpha 90
_cell_angle_beta 102.738(2)
_cell_angle_gamma 90
_cell_formula_units_Z 4
_cell_length_a 13.971(2)
_cell_length_b 25.090(4)
_cell_length_c 18.274(3)
_cell_measurement_reflns_used 6139
_cell_measurement_temperature 293(2)
_cell_measurement_theta_max 24.109
_cell_measurement_theta_min 2.225
_cell_volume 6248.0(17)
_computing_cell_refinement 'SAINT v8.37A (Bruker, 2015)'
_computing_data_reduction 'SAINT v8.37A (Bruker, 2015)'
_computing_molecular_graphics 'Olex2 (Dolomanov et al., 2009)'
_computing_publication_material 'Olex2 (Dolomanov et al., 2009)'
_computing_structure_refinement 'ShelXL (Sheldrick, 2015)'
_diffrn_ambient_temperature 293(2)
_diffrn_measured_fraction_theta_full 0.988
_diffrn_measured_fraction_theta_max 0.988
_diffrn_measurement_device_type 'BRuker APEXII'
_diffrn_radiation_type MoK\a
_diffrn_radiation_wavelength 0.710
_diffrn_reflns_av_R_equivalents 0.0839
_diffrn_reflns_av_unetI/netI 0.0969
_diffrn_reflns_Laue_measured_fraction_full 0.988
_diffrn_reflns_Laue_measured_fraction_max 0.988
_diffrn_reflns_limit_h_max 16
_diffrn_reflns_limit_h_min -13
_diffrn_reflns_limit_k_max 29
_diffrn_reflns_limit_k_min -29
_diffrn_reflns_limit_l_max 21
_diffrn_reflns_limit_l_min -21
_diffrn_reflns_number 36241
_diffrn_reflns_point_group_measured_fraction_full 0.988
_diffrn_reflns_point_group_measured_fraction_max 0.988
_diffrn_reflns_theta_full 25.000
_diffrn_reflns_theta_max 25.000
_diffrn_reflns_theta_min 1.699
_exptl_absorpt_coefficient_mu 0.774
_exptl_absorpt_correction_T_max 0.7456
_exptl_absorpt_correction_T_min 0.4411
_exptl_absorpt_correction_type multi-scan
_exptl_absorpt_process_details
;
SADABS-2016/2 (Bruker,2016/2) was used for absorption correction.
wR2(int) was 0.1159 before and 0.0596 after correction.
The Ratio of minimum to maximum transmission is 0.5916.
The \l/2 correction factor is Not present.
;
_exptl_crystal_density_diffrn 1.275
_exptl_crystal_description rod
_exptl_crystal_F_000 2480
_refine_diff_density_max 0.996
_refine_diff_density_min -0.681
_refine_diff_density_rms 0.088
_refine_ls_extinction_method none
_refine_ls_goodness_of_fit_ref 1.017
_refine_ls_hydrogen_treatment mixed
_refine_ls_matrix_type full
_refine_ls_number_parameters 648
_refine_ls_number_reflns 10915
_refine_ls_number_restraints 0
_refine_ls_restrained_S_all 1.017
_refine_ls_R_factor_all 0.1201
_refine_ls_R_factor_gt 0.0621
_refine_ls_shift/su_max 0.000
_refine_ls_shift/su_mean 0.000
_refine_ls_structure_factor_coef Fsqd
_refine_ls_weighting_details 'w=1/[\s^2^(Fo^2^)+(0.0715P)^2^+9.4759P] where P=(Fo^2^+2Fc^2^)/3'
_refine_ls_weighting_scheme calc
_refine_ls_wR_factor_gt 0.1386
_refine_ls_wR_factor_ref 0.1718
_reflns_Friedel_coverage 0.000
_reflns_number_gt 6622
_reflns_number_total 10915
_reflns_threshold_expression 'I > 2\s(I)'
_cod_data_source_file ja8b06996_si_002.cif
_cod_data_source_block 1852517
_cod_original_cell_volume 6248.3(18)
_cod_database_code 4132854
_shelx_shelxl_version_number 2014/7
_shelx_space_group_comment
;
The symmetry employed for this shelxl refinement is uniquely defined
by the following loop, which should always be used as a source of
symmetry information in preference to the above space-group names.
They are only intended as comments.
;
_olex2_refinement_description
;
1. Fixed Uiso
 At 1.2 times of:
  All C(H) groups, All C(H,H) groups
2.a Ternary CH refined with riding coordinates:
 C35(H35), C41(H41)
2.b Secondary CH2 refined with riding coordinates:
 C32(H32A,H32B), C33(H33A,H33B), C34(H34A,H34B), C36(H36A,H36B), C37(H37A,
 H37B), C38(H38A,H38B), C39(H39A,H39B), C40(H40A,H40B), C42(H42A,H42B),
 C43(H43A,H43B), C44(H44A,H44B), C45(H45A,H45B), C46(H46A,H46B), C54(H54A,H54B)
2.c Aromatic/amide H refined with riding coordinates:
 C2(H2), C3(H3), C4(H4), C5(H5), C6(H6), C8(H8), C9(H9), C10(H10), C11(H11),
 C12(H12), C14(H14), C15(H15), C16(H16), C17(H17), C20(H20), C21(H21), C22(H22),
  C23(H23), C24(H24), C26(H26), C27(H27), C28(H28), C29(H29), C30(H30),
 C48(H48), C49(H49), C50(H50), C51(H51)
;
_olex2_submission_special_instructions 'No special instructions were received'

loop_
_space_group_symop_operation_xyz
'x, y, z'
'-x, y+1/2, -z+1/2'
'-x, -y, -z'
'x, -y-1/2, z-1/2'

loop_
_atom_site_label
_atom_site_type_symbol
_atom_site_fract_x
_atom_site_fract_y
_atom_site_fract_z
_atom_site_U_iso_or_equiv
_atom_site_adp_type
_atom_site_occupancy
_atom_site_site_symmetry_order
_atom_site_calc_flag
_atom_site_refinement_flags_posn
C1 C 0.0836(4) 0.3157(2) 0.2791(3) 0.0360(13) Uani 1 1 d .
C2 C 0.0046(4) 0.3443(2) 0.2389(3) 0.0441(15) Uani 1 1 d .
H2 H 0.0152 0.3701 0.2050 0.053 Uiso 1 1 calc R
C3 C -0.0910(5) 0.3353(3) 0.2480(4) 0.0542(17) Uani 1 1 d .
H3 H -0.1433 0.3548 0.2203 0.065 Uiso 1 1 calc R
C4 C -0.1066(5) 0.2973(3) 0.2985(4) 0.066(2) Uani 1 1 d .
H4 H -0.1699 0.2910 0.3046 0.079 Uiso 1 1 calc R
C5 C -0.0302(6) 0.2689(3) 0.3395(4) 0.076(2) Uani 1 1 d .
H5 H -0.0415 0.2433 0.3734 0.092 Uiso 1 1 calc R
C6 C 0.0651(5) 0.2782(3) 0.3304(4) 0.061(2) Uani 1 1 d .
H6 H 0.1170 0.2590 0.3591 0.073 Uiso 1 1 calc R
C7 C 0.3522(4) 0.3882(3) 0.4911(3) 0.0403(15) Uani 1 1 d .
C8 C 0.3711(5) 0.4385(3) 0.5231(3) 0.0547(18) Uani 1 1 d .
H8 H 0.3964 0.4652 0.4974 0.066 Uiso 1 1 calc R
C9 C 0.3523(6) 0.4492(4) 0.5937(4) 0.073(2) Uani 1 1 d .
H9 H 0.3653 0.4828 0.6151 0.088 Uiso 1 1 calc R
C10 C 0.3147(6) 0.4101(5) 0.6312(4) 0.086(3) Uani 1 1 d .
H10 H 0.3037 0.4170 0.6787 0.104 Uiso 1 1 calc R
C11 C 0.2930(6) 0.3611(4) 0.5999(4) 0.081(3) Uani 1 1 d .
H11 H 0.2656 0.3353 0.6255 0.097 Uiso 1 1 calc R
C12 C 0.3118(5) 0.3494(3) 0.5292(3) 0.0513(17) Uani 1 1 d .
H12 H 0.2972 0.3158 0.5080 0.062 Uiso 1 1 calc R
C13 C 0.2885(4) 0.2840(2) 0.3257(3) 0.0310(13) Uani 1 1 d .
C14 C 0.2838(4) 0.2289(2) 0.3096(3) 0.0399(14) Uani 1 1 d .
H14 H 0.2368 0.2157 0.2696 0.048 Uiso 1 1 calc R
C15 C 0.3498(5) 0.1949(2) 0.3540(3) 0.0464(16) Uani 1 1 d .
H15 H 0.3467 0.1585 0.3439 0.056 Uiso 1 1 calc R
C16 C 0.4205(5) 0.2144(2) 0.4133(3) 0.0429(15) Uani 1 1 d .
H16 H 0.4647 0.1911 0.4428 0.052 Uiso 1 1 calc R
C17 C 0.4255(4) 0.2683(2) 0.4287(3) 0.0387(14) Uani 1 1 d .
H17 H 0.4731 0.2813 0.4685 0.046 Uiso 1 1 calc R
C18 C 0.3598(4) 0.3030(2) 0.3848(3) 0.0315(13) Uani 1 1 d .
C19 C 0.4985(4) 0.3850(2) 0.3999(3) 0.0315(13) Uani 1 1 d .
C20 C 0.5659(5) 0.4048(3) 0.4605(4) 0.070(2) Uani 1 1 d .
H20 H 0.5455 0.4162 0.5030 0.084 Uiso 1 1 calc R
C21 C 0.6640(6) 0.4076(5) 0.4577(5) 0.110(4) Uani 1 1 d .
H21 H 0.7090 0.4213 0.4986 0.132 Uiso 1 1 calc R
C22 C 0.6959(5) 0.3906(3) 0.3961(4) 0.068(2) Uani 1 1 d .
H22 H 0.7622 0.3927 0.3954 0.082 Uiso 1 1 calc R
C23 C 0.6317(4) 0.3710(2) 0.3364(3) 0.0406(14) Uani 1 1 d .
H23 H 0.6532 0.3591 0.2946 0.049 Uiso 1 1 calc R
C24 C 0.5336(4) 0.3687(2) 0.3376(3) 0.0380(14) Uani 1 1 d .
H24 H 0.4893 0.3558 0.2957 0.046 Uiso 1 1 calc R
C25 C 0.2114(4) 0.3121(2) 0.1738(3) 0.0329(13) Uani 1 1 d .
C26 C 0.3024(5) 0.3138(2) 0.1542(3) 0.0410(14) Uani 1 1 d .
H26 H 0.3577 0.3242 0.1898 0.049 Uiso 1 1 calc R
C27 C 0.3116(5) 0.3003(2) 0.0823(3) 0.0500(17) Uani 1 1 d .
H27 H 0.3725 0.3018 0.0698 0.060 Uiso 1 1 calc R
C28 C 0.2315(5) 0.2851(3) 0.0308(4) 0.0540(18) Uani 1 1 d .
H28 H 0.2376 0.2769 -0.0176 0.065 Uiso 1 1 calc R
C29 C 0.1405(6) 0.2815(3) 0.0486(4) 0.065(2) Uani 1 1 d .
H29 H 0.0863 0.2699 0.0130 0.078 Uiso 1 1 calc R
C30 C 0.1309(5) 0.2953(2) 0.1207(3) 0.0487(16) Uani 1 1 d .
H30 H 0.0698 0.2931 0.1329 0.058 Uiso 1 1 calc R
C31 C 0.1723(4) 0.4157(2) 0.3694(3) 0.0385(14) Uani 1 1 d .
C32 C 0.0846(4) 0.5059(2) 0.2510(3) 0.0445(15) Uani 1 1 d .
H32A H 0.0326 0.5194 0.2111 0.053 Uiso 1 1 calc R
H32B H 0.0537 0.4886 0.2873 0.053 Uiso 1 1 calc R
C33 C 0.1427(4) 0.5522(2) 0.2884(3) 0.0456(16) Uani 1 1 d .
H33A H 0.0979 0.5763 0.3054 0.055 Uiso 1 1 calc R
H33B H 0.1690 0.5710 0.2508 0.055 Uiso 1 1 calc R
C34 C 0.2265(5) 0.5409(2) 0.3539(3) 0.0466(16) Uani 1 1 d .
H34A H 0.1996 0.5264 0.3943 0.056 Uiso 1 1 calc R
H34B H 0.2576 0.5746 0.3714 0.056 Uiso 1 1 calc R
C35 C 0.2162(4) 0.5797(2) 0.0771(3) 0.0340(13) Uani 1 1 d .
H35 H 0.2435 0.6091 0.0530 0.041 Uiso 1 1 calc R
C36 C 0.1272(4) 0.6021(2) 0.1024(3) 0.0451(15) Uani 1 1 d .
H36A H 0.0969 0.5741 0.1261 0.054 Uiso 1 1 calc R
H36B H 0.1481 0.6301 0.1390 0.054 Uiso 1 1 calc R
C37 C 0.0526(5) 0.6245(3) 0.0358(4) 0.063(2) Uani 1 1 d .
H37A H -0.0044 0.6373 0.0527 0.076 Uiso 1 1 calc R
H37B H 0.0812 0.6544 0.0147 0.076 Uiso 1 1 calc R
C38 C 0.0215(5) 0.5827(3) -0.0234(4) 0.063(2) Uani 1 1 d .
H38A H -0.0127 0.5543 -0.0037 0.076 Uiso 1 1 calc R
H38B H -0.0235 0.5982 -0.0661 0.076 Uiso 1 1 calc R
C39 C 0.1083(5) 0.5600(3) -0.0483(4) 0.062(2) Uani 1 1 d .
H39A H 0.1384 0.5878 -0.0725 0.075 Uiso 1 1 calc R
H39B H 0.0862 0.5321 -0.0849 0.075 Uiso 1 1 calc R
C40 C 0.1852(5) 0.5369(2) 0.0169(3) 0.0451(16) Uani 1 1 d .
H40A H 0.1580 0.5065 0.0381 0.054 Uiso 1 1 calc R
H40B H 0.2419 0.5249 -0.0011 0.054 Uiso 1 1 calc R
C41 C 0.3446(4) 0.6186(2) 0.2157(3) 0.0352(13) Uani 1 1 d .
H41 H 0.2881 0.6255 0.2380 0.042 Uiso 1 1 calc R
C42 C 0.3596(5) 0.6686(2) 0.1707(3) 0.0458(16) Uani 1 1 d .
H42A H 0.4155 0.6634 0.1480 0.055 Uiso 1 1 calc R
H42B H 0.3020 0.6743 0.1308 0.055 Uiso 1 1 calc R
C43 C 0.3769(5) 0.7173(2) 0.2216(4) 0.0587(19) Uani 1 1 d .
H43A H 0.3897 0.7479 0.1929 0.070 Uiso 1 1 calc R
H43B H 0.3180 0.7246 0.2397 0.070 Uiso 1 1 calc R
C44 C 0.4618(5) 0.7097(3) 0.2877(4) 0.061(2) Uani 1 1 d .
H44A H 0.4673 0.7405 0.3205 0.073 Uiso 1 1 calc R
H44B H 0.5223 0.7065 0.2702 0.073 Uiso 1 1 calc R
C45 C 0.4468(5) 0.6601(3) 0.3307(4) 0.0546(18) Uani 1 1 d .
H45A H 0.3895 0.6647 0.3519 0.066 Uiso 1 1 calc R
H45B H 0.5032 0.6549 0.3718 0.066 Uiso 1 1 calc R
C46 C 0.4329(4) 0.6109(2) 0.2799(3) 0.0389(14) Uani 1 1 d .
H46A H 0.4912 0.6054 0.2602 0.047 Uiso 1 1 calc R
H46B H 0.4234 0.5797 0.3087 0.047 Uiso 1 1 calc R
C47 C 0.4231(4) 0.5513(2) 0.1164(3) 0.0314(12) Uani 1 1 d .
C48 C 0.4401(4) 0.5805(2) 0.0556(3) 0.0372(14) Uani 1 1 d .
H48 H 0.3926 0.6041 0.0309 0.045 Uiso 1 1 calc R
C49 C 0.5276(5) 0.5745(2) 0.0315(3) 0.0434(15) Uani 1 1 d .
H49 H 0.5379 0.5941 -0.0093 0.052 Uiso 1 1 calc R
C50 C 0.5985(5) 0.5401(2) 0.0675(4) 0.0476(16) Uani 1 1 d .
H50 H 0.6563 0.5361 0.0507 0.057 Uiso 1 1 calc R
C51 C 0.5848(5) 0.5110(2) 0.1290(3) 0.0457(15) Uani 1 1 d .
H51 H 0.6334 0.4881 0.1542 0.055 Uiso 1 1 calc R
C52 C 0.4967(4) 0.5167(2) 0.1521(3) 0.0325(13) Uani 1 1 d .
C53 C 0.3004(4) 0.4452(2) 0.1247(3) 0.0330(13) Uani 1 1 d .
Fe1 Fe 0.25345(5) 0.41393(3) 0.30906(4) 0.0269(2) Uani 1 1 d .
H H 0.332(3) 0.4102(16) 0.252(2) 0.013(11) Uiso 1 1 d .
Fe2 Fe 0.31049(5) 0.47694(3) 0.21284(4) 0.0269(2) Uani 1 1 d .
O1 O 0.1167(3) 0.41812(19) 0.4079(2) 0.0572(12) Uani 1 1 d .
O2 O 0.2922(3) 0.42435(16) 0.0681(2) 0.0477(11) Uani 1 1 d .
P1 P 0.20650(10) 0.33282(5) 0.26888(7) 0.0286(3) Uani 1 1 d .
P2 P 0.36811(10) 0.37574(6) 0.39602(7) 0.0294(3) Uani 1 1 d .
P3 P 0.31595(10) 0.55699(5) 0.15696(7) 0.0282(3) Uani 1 1 d .
S1 S 0.15410(10) 0.45566(5) 0.21138(7) 0.0318(3) Uani 1 1 d .
S2 S 0.32123(11) 0.49533(5) 0.33656(7) 0.0332(3) Uani 1 1 d .
S3 S 0.47646(10) 0.47888(6) 0.23039(8) 0.0354(3) Uani 1 1 d .
H3A H 0.508(4) 0.433(2) 0.208(3) 0.039(15) Uiso 1 1 d .
B1 B 0.6218(5) 0.3472(3) 0.1280(4) 0.0433(17) Uani 1 1 d .
F1 F 0.5399(3) 0.36631(16) 0.1512(2) 0.0666(11) Uani 1 1 d .
F2 F 0.6785(3) 0.38934(17) 0.1160(3) 0.0827(13) Uani 1 1 d .
F3 F 0.5892(3) 0.31921(15) 0.0619(2) 0.0702(12) Uani 1 1 d .
F4 F 0.6753(3) 0.31449(14) 0.18198(18) 0.0530(9) Uani 1 1 d .
C54 C 0.2304(11) 0.7377(5) 0.4274(8) 0.179(7) Uani 1 1 d .
H54A H 0.2995 0.7284 0.4384 0.215 Uiso 1 1 calc R
H54B H 0.2245 0.7726 0.4039 0.215 Uiso 1 1 calc R
Cl1 Cl 0.1960(5) 0.74322(17) 0.5082(3) 0.223(2) Uani 1 1 d .
Cl2 Cl 0.1690(3) 0.69278(14) 0.3628(2) 0.1555(13) Uani 1 1 d .

loop_
_atom_site_aniso_label
_atom_site_aniso_U_11
_atom_site_aniso_U_22
_atom_site_aniso_U_33
_atom_site_aniso_U_23
_atom_site_aniso_U_13
_atom_site_aniso_U_12
C1 0.035(3) 0.039(3) 0.035(3) -0.003(3) 0.011(3) -0.003(3)
C2 0.039(4) 0.043(4) 0.050(4) 0.002(3) 0.011(3) -0.008(3)
C3 0.041(4) 0.050(4) 0.071(5) 0.003(3) 0.011(3) 0.001(3)
C4 0.042(4) 0.082(6) 0.075(5) 0.011(4) 0.018(4) -0.013(4)
C5 0.053(5) 0.102(7) 0.080(5) 0.040(5) 0.027(4) -0.009(5)
C6 0.044(4) 0.077(5) 0.062(4) 0.031(4) 0.013(3) -0.004(4)
C7 0.034(3) 0.055(4) 0.031(3) 0.004(3) 0.005(3) 0.013(3)
C8 0.071(5) 0.057(5) 0.034(3) -0.009(3) 0.006(3) 0.014(4)
C9 0.083(6) 0.090(6) 0.044(4) -0.024(4) 0.007(4) 0.034(5)
C10 0.082(6) 0.147(9) 0.034(4) -0.013(5) 0.022(4) 0.032(6)
C11 0.066(5) 0.148(9) 0.035(4) 0.004(5) 0.027(4) -0.004(5)
C12 0.046(4) 0.075(5) 0.037(3) 0.003(3) 0.017(3) -0.003(3)
C13 0.031(3) 0.028(3) 0.036(3) 0.012(2) 0.011(2) 0.003(2)
C14 0.046(4) 0.036(4) 0.039(3) 0.003(3) 0.011(3) 0.000(3)
C15 0.059(4) 0.029(3) 0.053(4) 0.002(3) 0.017(3) 0.004(3)
C16 0.045(4) 0.036(4) 0.048(4) 0.017(3) 0.012(3) 0.014(3)
C17 0.037(3) 0.042(4) 0.036(3) 0.009(3) 0.008(3) 0.006(3)
C18 0.033(3) 0.033(3) 0.030(3) 0.010(2) 0.009(2) 0.000(3)
C19 0.042(3) 0.027(3) 0.026(3) 0.003(2) 0.007(2) 0.007(3)
C20 0.058(5) 0.114(7) 0.041(4) -0.033(4) 0.020(3) -0.036(4)
C21 0.058(5) 0.211(12) 0.064(5) -0.065(6) 0.021(4) -0.059(6)
C22 0.040(4) 0.106(6) 0.062(5) -0.017(4) 0.018(4) -0.020(4)
C23 0.038(4) 0.048(4) 0.038(3) 0.003(3) 0.013(3) 0.010(3)
C24 0.037(3) 0.043(4) 0.031(3) 0.000(3) 0.000(3) 0.008(3)
C25 0.040(3) 0.024(3) 0.034(3) -0.003(2) 0.005(3) 0.007(3)
C26 0.046(4) 0.039(4) 0.039(3) -0.005(3) 0.012(3) 0.000(3)
C27 0.066(5) 0.042(4) 0.049(4) -0.013(3) 0.028(4) 0.000(3)
C28 0.066(5) 0.053(4) 0.042(4) -0.015(3) 0.009(4) 0.015(4)
C29 0.062(5) 0.076(5) 0.047(4) -0.028(4) -0.009(4) 0.014(4)
C30 0.044(4) 0.051(4) 0.047(4) -0.010(3) 0.002(3) 0.009(3)
C31 0.042(4) 0.046(4) 0.028(3) 0.003(3) 0.009(3) 0.007(3)
C32 0.035(3) 0.048(4) 0.054(4) 0.012(3) 0.016(3) 0.010(3)
C33 0.047(4) 0.044(4) 0.051(4) 0.005(3) 0.021(3) 0.023(3)
C34 0.068(4) 0.037(4) 0.045(4) -0.007(3) 0.035(3) 0.007(3)
C35 0.041(3) 0.029(3) 0.028(3) 0.008(2) -0.002(2) -0.001(3)
C36 0.038(3) 0.045(4) 0.048(4) 0.000(3) -0.002(3) 0.005(3)
C37 0.054(4) 0.050(4) 0.076(5) 0.006(4) -0.007(4) 0.009(4)
C38 0.056(5) 0.060(5) 0.060(4) 0.008(4) -0.017(4) -0.004(4)
C39 0.073(5) 0.060(5) 0.045(4) -0.003(3) -0.006(4) 0.001(4)
C40 0.048(4) 0.047(4) 0.035(3) -0.007(3) -0.002(3) -0.010(3)
C41 0.044(3) 0.020(3) 0.040(3) -0.007(2) 0.006(3) 0.003(3)
C42 0.056(4) 0.025(3) 0.052(4) -0.004(3) 0.002(3) -0.004(3)
C43 0.068(5) 0.031(4) 0.073(5) -0.011(3) 0.007(4) -0.007(3)
C44 0.061(5) 0.035(4) 0.083(5) -0.024(4) 0.008(4) -0.006(3)
C45 0.054(4) 0.051(4) 0.052(4) -0.020(3) -0.002(3) 0.003(3)
C46 0.038(3) 0.032(3) 0.042(3) -0.006(3) -0.003(3) 0.004(3)
C47 0.039(3) 0.023(3) 0.035(3) -0.003(2) 0.013(3) -0.002(3)
C48 0.048(4) 0.027(3) 0.040(3) -0.002(2) 0.016(3) 0.003(3)
C49 0.057(4) 0.031(3) 0.048(4) -0.003(3) 0.023(3) -0.012(3)
C50 0.051(4) 0.041(4) 0.059(4) -0.003(3) 0.031(3) -0.002(3)
C51 0.047(4) 0.035(4) 0.059(4) 0.003(3) 0.022(3) 0.007(3)
C52 0.037(3) 0.025(3) 0.039(3) -0.002(2) 0.016(3) -0.006(3)
C53 0.043(3) 0.022(3) 0.032(3) 0.004(2) 0.006(3) -0.003(3)
Fe1 0.0308(4) 0.0271(4) 0.0231(4) 0.0009(3) 0.0065(3) 0.0030(3)
Fe2 0.0322(4) 0.0235(4) 0.0258(4) 0.0003(3) 0.0083(3) 0.0030(3)
O1 0.056(3) 0.075(3) 0.048(3) 0.005(2) 0.028(2) 0.014(3)
O2 0.075(3) 0.037(2) 0.035(2) -0.0054(19) 0.020(2) -0.005(2)
P1 0.0315(8) 0.0265(8) 0.0269(7) 0.0025(6) 0.0048(6) -0.0001(6)
P2 0.0350(8) 0.0298(8) 0.0226(7) 0.0027(6) 0.0046(6) 0.0029(6)
P3 0.0315(8) 0.0237(8) 0.0282(7) 0.0000(6) 0.0040(6) 0.0026(6)
S1 0.0316(7) 0.0332(8) 0.0294(7) 0.0037(6) 0.0043(6) 0.0025(6)
S2 0.0428(8) 0.0277(8) 0.0273(7) -0.0034(6) 0.0039(6) 0.0031(6)
S3 0.0357(8) 0.0319(8) 0.0384(8) 0.0033(6) 0.0079(6) 0.0036(7)
B1 0.045(4) 0.044(5) 0.041(4) 0.004(3) 0.010(3) 0.000(4)
F1 0.059(3) 0.075(3) 0.066(2) -0.006(2) 0.016(2) 0.021(2)
F2 0.081(3) 0.065(3) 0.100(3) 0.024(2) 0.016(3) -0.020(2)
F3 0.091(3) 0.061(3) 0.053(2) -0.013(2) 0.004(2) 0.018(2)
F4 0.057(2) 0.052(2) 0.048(2) 0.0110(17) 0.0078(18) 0.0092(18)
C54 0.224(15) 0.146(11) 0.218(15) -0.103(11) 0.159(13) -0.096(11)
Cl1 0.368(8) 0.141(3) 0.194(4) -0.047(3) 0.135(5) -0.026(4)
Cl2 0.192(4) 0.113(2) 0.181(3) -0.021(2) 0.084(3) -0.035(2)

loop_
_atom_type_symbol
_atom_type_description
_atom_type_scat_dispersion_real
_atom_type_scat_dispersion_imag
_atom_type_scat_source
C C 0.0033 0.0016 'International Tables Vol C Tables 4.2.6.8 and 6.1.1.4'
H H 0.0000 0.0000 'International Tables Vol C Tables 4.2.6.8 and 6.1.1.4'
B B 0.0013 0.0007 'International Tables Vol C Tables 4.2.6.8 and 6.1.1.4'
Cl Cl 0.1484 0.1585 'International Tables Vol C Tables 4.2.6.8 and 6.1.1.4'
F F 0.0171 0.0103 'International Tables Vol C Tables 4.2.6.8 and 6.1.1.4'
Fe Fe 0.3463 0.8444 'International Tables Vol C Tables 4.2.6.8 and 6.1.1.4'
O O 0.0106 0.0060 'International Tables Vol C Tables 4.2.6.8 and 6.1.1.4'
P P 0.1023 0.0942 'International Tables Vol C Tables 4.2.6.8 and 6.1.1.4'
S S 0.1246 0.1234 'International Tables Vol C Tables 4.2.6.8 and 6.1.1.4'

loop_
_geom_angle_atom_site_label_1
_geom_angle_atom_site_label_2
_geom_angle_atom_site_label_3
_geom_angle
C2 C1 C6 117.5(6)
C2 C1 P1 119.0(4)
C6 C1 P1 123.3(5)
C1 C2 H2 119.2
C1 C2 C3 121.6(6)
C3 C2 H2 119.2
C2 C3 H3 120.4
C4 C3 C2 119.1(6)
C4 C3 H3 120.4
C3 C4 H4 119.6
C5 C4 C3 120.7(7)
C5 C4 H4 119.6
C4 C5 H5 120.1
C4 C5 C6 119.9(7)
C6 C5 H5 120.1
C1 C6 C5 121.1(6)
C1 C6 H6 119.5
C5 C6 H6 119.5
C8 C7 P2 120.2(5)
C12 C7 C8 119.1(6)
C12 C7 P2 120.4(5)
C7 C8 H8 119.9
C7 C8 C9 120.3(7)
C9 C8 H8 119.9
C8 C9 H9 120.1
C10 C9 C8 119.8(8)
C10 C9 H9 120.1
C9 C10 H10 119.6
C11 C10 C9 120.8(7)
C11 C10 H10 119.6
C10 C11 H11 119.8
C10 C11 C12 120.5(8)
C12 C11 H11 119.8
C7 C12 C11 119.5(7)
C7 C12 H12 120.2
C11 C12 H12 120.2
C14 C13 P1 122.8(4)
C18 C13 C14 119.5(5)
C18 C13 P1 117.7(4)
C13 C14 H14 120.4
C15 C14 C13 119.3(5)
C15 C14 H14 120.4
C14 C15 H15 119.7
C14 C15 C16 120.7(6)
C16 C15 H15 119.7
C15 C16 H16 120.0
C17 C16 C15 120.0(5)
C17 C16 H16 120.0
C16 C17 H17 120.0
C16 C17 C18 120.1(5)
C18 C17 H17 120.0
C13 C18 C17 120.5(5)
C13 C18 P2 116.5(4)
C17 C18 P2 122.8(4)
C20 C19 C24 117.4(5)
C20 C19 P2 125.2(4)
C24 C19 P2 117.4(4)
C19 C20 H20 120.1
C19 C20 C21 119.7(6)
C21 C20 H20 120.1
C20 C21 H21 119.4
C22 C21 C20 121.3(7)
C22 C21 H21 119.4
C21 C22 H22 120.0
C23 C22 C21 120.1(7)
C23 C22 H22 120.0
C22 C23 H23 120.3
C22 C23 C24 119.4(6)
C24 C23 H23 120.3
C19 C24 H24 119.0
C23 C24 C19 122.1(5)
C23 C24 H24 119.0
C26 C25 P1 117.5(4)
C30 C25 C26 118.5(5)
C30 C25 P1 124.0(5)
C25 C26 H26 119.6
C27 C26 C25 120.9(6)
C27 C26 H26 119.6
C26 C27 H27 120.2
C28 C27 C26 119.6(6)
C28 C27 H27 120.2
C27 C28 H28 119.4
C27 C28 C29 121.2(6)
C29 C28 H28 119.4
C28 C29 H29 120.3
C28 C29 C30 119.4(6)
C30 C29 H29 120.3
C25 C30 C29 120.4(6)
C25 C30 H30 119.8
C29 C30 H30 119.8
O1 C31 Fe1 177.8(5)
H32A C32 H32B 107.4
C33 C32 H32A 108.4
C33 C32 H32B 108.4
C33 C32 S1 115.6(4)
S1 C32 H32A 108.4
S1 C32 H32B 108.4
C32 C33 H33A 107.8
C32 C33 H33B 107.8
C32 C33 C34 117.9(5)
H33A C33 H33B 107.2
C34 C33 H33A 107.8
C34 C33 H33B 107.8
C33 C34 H34A 108.2
C33 C34 H34B 108.2
C33 C34 S2 116.4(4)
H34A C34 H34B 107.3
S2 C34 H34A 108.2
S2 C34 H34B 108.2
C36 C35 H35 106.4
C36 C35 C40 110.8(5)
C36 C35 P3 113.1(4)
C40 C35 H35 106.4
C40 C35 P3 113.0(4)
P3 C35 H35 106.4
C35 C36 H36A 109.5
C35 C36 H36B 109.5
H36A C36 H36B 108.1
C37 C36 C35 110.7(5)
C37 C36 H36A 109.5
C37 C36 H36B 109.5
C36 C37 H37A 109.5
C36 C37 H37B 109.5
H37A C37 H37B 108.1
C38 C37 C36 110.9(6)
C38 C37 H37A 109.5
C38 C37 H37B 109.5
C37 C38 H38A 109.4
C37 C38 H38B 109.4
H38A C38 H38B 108.0
C39 C38 C37 111.1(6)
C39 C38 H38A 109.4
C39 C38 H38B 109.4
C38 C39 H39A 109.1
C38 C39 H39B 109.1
C38 C39 C40 112.6(6)
H39A C39 H39B 107.8
C40 C39 H39A 109.1
C40 C39 H39B 109.1
C35 C40 C39 109.5(5)
C35 C40 H40A 109.8
C35 C40 H40B 109.8
C39 C40 H40A 109.8
C39 C40 H40B 109.8
H40A C40 H40B 108.2
C42 C41 H41 107.1
C42 C41 P3 113.7(4)
C46 C41 H41 107.1
C46 C41 C42 109.5(5)
C46 C41 P3 111.9(4)
P3 C41 H41 107.1
C41 C42 H42A 109.6
C41 C42 H42B 109.6
H42A C42 H42B 108.1
C43 C42 C41 110.4(5)
C43 C42 H42A 109.6
C43 C42 H42B 109.6
C42 C43 H43A 109.1
C42 C43 H43B 109.1
H43A C43 H43B 107.9
C44 C43 C42 112.3(5)
C44 C43 H43A 109.1
C44 C43 H43B 109.1
C43 C44 H44A 109.6
C43 C44 H44B 109.6
C43 C44 C45 110.3(6)
H44A C44 H44B 108.1
C45 C44 H44A 109.6
C45 C44 H44B 109.6
C44 C45 H45A 109.4
C44 C45 H45B 109.4
C44 C45 C46 111.2(5)
H45A C45 H45B 108.0
C46 C45 H45A 109.4
C46 C45 H45B 109.4
C41 C46 C45 109.9(5)
C41 C46 H46A 109.7
C41 C46 H46B 109.7
C45 C46 H46A 109.7
C45 C46 H46B 109.7
H46A C46 H46B 108.2
C48 C47 C52 117.6(5)
C48 C47 P3 125.8(4)
C52 C47 P3 116.6(4)
C47 C48 H48 119.6
C47 C48 C49 120.7(5)
C49 C48 H48 119.6
C48 C49 H49 119.8
C50 C49 C48 120.4(6)
C50 C49 H49 119.8
C49 C50 H50 119.8
C49 C50 C51 120.5(6)
C51 C50 H50 119.8
C50 C51 H51 120.6
C50 C51 C52 118.7(6)
C52 C51 H51 120.6
C47 C52 S3 118.3(4)
C51 C52 C47 122.1(5)
C51 C52 S3 119.6(4)
O2 C53 Fe2 178.7(5)
C31 Fe1 H 178.1(14)
C31 Fe1 Fe2 138.12(19)
C31 Fe1 P1 92.7(2)
C31 Fe1 P2 91.47(18)
C31 Fe1 S1 96.63(18)
C31 Fe1 S2 97.7(2)
Fe2 Fe1 H 43.7(14)
P1 Fe1 H 86.0(14)
P1 Fe1 Fe2 116.40(5)
P1 Fe1 S1 94.50(6)
P1 Fe1 S2 169.55(6)
P2 Fe1 H 87.1(14)
P2 Fe1 Fe2 117.72(5)
P2 Fe1 P1 87.40(6)
P2 Fe1 S1 171.58(6)
P2 Fe1 S2 91.72(6)
S1 Fe1 H 84.8(13)
S1 Fe1 Fe2 54.18(4)
S2 Fe1 H 83.5(14)
S2 Fe1 Fe2 55.16(4)
S2 Fe1 S1 84.92(5)
C53 Fe2 Fe1 111.34(17)
C53 Fe2 H 85.4(12)
C53 Fe2 P3 89.57(17)
C53 Fe2 S1 90.00(19)
C53 Fe2 S2 164.97(17)
C53 Fe2 S3 90.71(19)
Fe1 Fe2 H 39.5(13)
P3 Fe2 Fe1 152.32(5)
P3 Fe2 H 167.2(13)
P3 Fe2 S2 105.46(6)
P3 Fe2 S3 84.81(6)
S1 Fe2 Fe1 54.83(4)
S1 Fe2 H 82.2(13)
S1 Fe2 P3 109.61(6)
S1 Fe2 S2 84.89(6)
S1 Fe2 S3 165.57(6)
S2 Fe2 Fe1 54.47(4)
S2 Fe2 H 79.9(12)
S3 Fe2 Fe1 111.78(5)
S3 Fe2 H 83.5(13)
S3 Fe2 S2 90.79(6)
C1 P1 C13 105.7(3)
C1 P1 C25 105.3(3)
C1 P1 Fe1 113.62(19)
C13 P1 Fe1 108.88(18)
C25 P1 C13 101.5(2)
C25 P1 Fe1 120.41(18)
C7 P2 C18 104.9(3)
C7 P2 Fe1 112.91(18)
C18 P2 Fe1 109.40(17)
C19 P2 C7 105.8(2)
C19 P2 C18 99.7(2)
C19 P2 Fe1 122.17(17)
C35 P3 C41 103.0(2)
C35 P3 Fe2 121.92(18)
C41 P3 Fe2 119.84(18)
C47 P3 C35 104.2(2)
C47 P3 C41 102.0(3)
C47 P3 Fe2 103.15(17)
C32 S1 Fe1 107.0(2)
C32 S1 Fe2 115.5(2)
Fe2 S1 Fe1 70.99(5)
C34 S2 Fe1 108.7(2)
C34 S2 Fe2 114.0(2)
Fe1 S2 Fe2 70.36(5)
C52 S3 Fe2 103.58(19)
C52 S3 H3A 96(2)
Fe2 S3 H3A 109(2)
F2 B1 F1 109.1(6)
F2 B1 F3 110.1(6)
F2 B1 F4 109.6(6)
F3 B1 F1 107.9(5)
F4 B1 F1 109.9(5)
F4 B1 F3 110.2(6)
H54A C54 H54B 107.2
Cl1 C54 H54A 107.8
Cl1 C54 H54B 107.8
Cl1 C54 Cl2 117.9(7)
Cl2 C54 H54A 107.8
Cl2 C54 H54B 107.8

loop_
_geom_bond_atom_site_label_1
_geom_bond_atom_site_label_2
_geom_bond_distance
C1 C2 1.384(8)
C1 C6 1.393(8)
C1 P1 1.818(6)
C2 H2 0.9300
C2 C3 1.400(8)
C3 H3 0.9300
C3 C4 1.377(9)
C4 H4 0.9300
C4 C5 1.363(10)
C5 H5 0.9300
C5 C6 1.397(9)
C6 H6 0.9300
C7 C8 1.394(8)
C7 C12 1.387(8)
C7 P2 1.827(6)
C8 H8 0.9300
C8 C9 1.398(9)
C9 H9 0.9300
C9 C10 1.367(12)
C10 H10 0.9300
C10 C11 1.361(12)
C11 H11 0.9300
C11 C12 1.406(9)
C12 H12 0.9300
C13 C14 1.412(8)
C13 C18 1.381(7)
C13 P1 1.835(5)
C14 H14 0.9300
C14 C15 1.380(8)
C15 H15 0.9300
C15 C16 1.386(8)
C16 H16 0.9300
C16 C17 1.379(8)
C17 H17 0.9300
C17 C18 1.386(7)
C18 P2 1.838(6)
C19 C20 1.378(8)
C19 C24 1.395(7)
C19 P2 1.822(6)
C20 H20 0.9300
C20 C21 1.384(10)
C21 H21 0.9300
C21 C22 1.369(10)
C22 H22 0.9300
C22 C23 1.345(8)
C23 H23 0.9300
C23 C24 1.377(8)
C24 H24 0.9300
C25 C26 1.396(8)
C25 C30 1.380(8)
C25 P1 1.829(5)
C26 H26 0.9300
C26 C27 1.390(8)
C27 H27 0.9300
C27 C28 1.349(9)
C28 H28 0.9300
C28 C29 1.383(10)
C29 H29 0.9300
C29 C30 1.397(9)
C30 H30 0.9300
C31 Fe1 1.749(6)
C31 O1 1.158(6)
C32 H32A 0.9700
C32 H32B 0.9700
C32 C33 1.493(9)
C32 S1 1.836(6)
C33 H33A 0.9700
C33 H33B 0.9700
C33 C34 1.505(8)
C34 H34A 0.9700
C34 H34B 0.9700
C34 S2 1.830(6)
C35 H35 0.9800
C35 C36 1.525(8)
C35 C40 1.529(7)
C35 P3 1.871(5)
C36 H36A 0.9700
C36 H36B 0.9700
C36 C37 1.524(8)
C37 H37A 0.9700
C37 H37B 0.9700
C37 C38 1.500(9)
C38 H38A 0.9700
C38 H38B 0.9700
C38 C39 1.499(10)
C39 H39A 0.9700
C39 H39B 0.9700
C39 C40 1.531(8)
C40 H40A 0.9700
C40 H40B 0.9700
C41 H41 0.9800
C41 C42 1.540(8)
C41 C46 1.515(7)
C41 P3 1.874(5)
C42 H42A 0.9700
C42 H42B 0.9700
C42 C43 1.523(8)
C43 H43A 0.9700
C43 H43B 0.9700
C43 C44 1.506(9)
C44 H44A 0.9700
C44 H44B 0.9700
C44 C45 1.510(9)
C45 H45A 0.9700
C45 H45B 0.9700
C45 C46 1.532(8)
C46 H46A 0.9700
C46 H46B 0.9700
C47 C48 1.393(7)
C47 C52 1.394(7)
C47 P3 1.816(5)
C48 H48 0.9300
C48 C49 1.397(8)
C49 H49 0.9300
C49 C50 1.369(8)
C50 H50 0.9300
C50 C51 1.388(8)
C51 H51 0.9300
C51 C52 1.394(8)
C52 S3 1.790(5)
C53 Fe2 1.774(6)
C53 O2 1.141(6)
Fe1 H 1.67(4)
Fe1 Fe2 2.6161(10)
Fe1 P1 2.2132(16)
Fe1 P2 2.2106(15)
Fe1 S1 2.2619(15)
Fe1 S2 2.2606(16)
Fe2 H 1.82(4)
Fe2 P3 2.2621(16)
Fe2 S1 2.2437(16)
Fe2 S2 2.2799(15)
Fe2 S3 2.2703(17)
S3 H3A 1.34(5)
B1 F1 1.390(8)
B1 F2 1.367(8)
B1 F3 1.385(8)
B1 F4 1.371(8)
C54 H54A 0.9700
C54 H54B 0.9700
C54 Cl1 1.656(12)
C54 Cl2 1.719(12)
